data_4030101
loop_
_publ_author_name
'Izquierdo, Cristina'
'Esteban, Francisco'
'Parra, Alejandro'
'Alfaro, Ricardo'
'Alem\'an, Jos\'e'
'Fraile, Alberto'
'Ruano, Jos\'e Luis Garc\'ia'

_publ_section_title
;
 Control of the Dual Reactivity (Iminium-Dienamine) of \b-Arylmethyl
 \a,\b-Unsaturated Aldehydes in Organocatalytic 1,3-Dipolar Cycloadditions
 with N-Benzoyl C,N-Cyclic Azomethine Imines.
;
_journal_issue 21
_journal_name_full 'The Journal of organic chemistry'
_journal_page_first 10417
_journal_paper_doi 10.1021/jo5018519
_journal_volume 79
_journal_year 2014
_chemical_formula_sum 'C16 H16 N2 O2'
_chemical_formula_weight 268.31
_chemical_name_common 'DIPOLO HUMEDO'
_space_group_crystal_system triclinic
_space_group_IT_number 2
_space_group_name_Hall '-P 1'
_space_group_name_H-M_alt 'P -1'
_symmetry_space_group_name_Hall '-P 1'
_symmetry_space_group_name_H-M 'P -1'
_atom_sites_solution_hydrogens geom
_atom_sites_solution_primary direct
_atom_sites_solution_secondary difmap
_cell_angle_alpha 101.26(3)
_cell_angle_beta 95.06(2)
_cell_angle_gamma 90.03(3)
_cell_formula_units_Z 4
_cell_length_a 8.360(3)
_cell_length_b 11.484(5)
_cell_length_c 14.287(6)
_cell_measurement_reflns_used 408
_cell_measurement_temperature 296.(2)
_cell_measurement_theta_max 20.0946
_cell_measurement_theta_min 2.9194
_cell_volume 1339.8(10)
_computing_cell_refinement 'SAINT V7.68A (Bruker AXS, 2009)'
_computing_data_collection 'Bruker Instrument Service v2010.9.0.0'
_computing_data_reduction 'SAINT V7.68A (Bruker AXS, 2009)'
_computing_structure_refinement 'SHELXL-97 (Sheldrick, 2008)'
_computing_structure_solution 'SHELXS-97 (Sheldrick, 2008)'
_diffrn_ambient_temperature 296.(2)
_diffrn_detector_area_resol_mean 8.3333
_diffrn_measured_fraction_theta_full 0.985
_diffrn_measured_fraction_theta_max 0.985
_diffrn_radiation_wavelength 0.71073
_diffrn_reflns_av_R_equivalents 0.0000
_diffrn_reflns_av_sigmaI/netI 0.1667
_diffrn_reflns_limit_h_max 9
_diffrn_reflns_limit_h_min -9
_diffrn_reflns_limit_k_max 13
_diffrn_reflns_limit_k_min -13
_diffrn_reflns_limit_l_max 17
_diffrn_reflns_limit_l_min 0
_diffrn_reflns_number 4915
_diffrn_reflns_theta_full 25.52
_diffrn_reflns_theta_max 25.52
_diffrn_reflns_theta_min 1.46
_exptl_absorpt_coefficient_mu 0.089
_exptl_absorpt_correction_T_max 1.00
_exptl_absorpt_correction_T_min 0.98
_exptl_absorpt_correction_type multi-scan
_exptl_absorpt_process_details sadabs
_exptl_crystal_colour 'clear colourless'
_exptl_crystal_density_diffrn 1.330
_exptl_crystal_density_method 'not measured'
_exptl_crystal_description plate
_exptl_crystal_F_000 568
_exptl_crystal_size_max 0.170
_exptl_crystal_size_mid 0.150
_exptl_crystal_size_min 0.030
_refine_diff_density_max 0.371
_refine_diff_density_min -0.352
_refine_ls_extinction_method none
_refine_ls_goodness_of_fit_ref 1.000
_refine_ls_hydrogen_treatment refxyz
_refine_ls_matrix_type full
_refine_ls_number_parameters 363
_refine_ls_number_reflns 4915
_refine_ls_number_restraints 0
_refine_ls_restrained_S_all 1.000
_refine_ls_R_factor_all 0.2391
_refine_ls_R_factor_gt 0.1017
_refine_ls_shift/su_max 0.000
_refine_ls_shift/su_mean 0.000
_refine_ls_structure_factor_coef Fsqd
_refine_ls_weighting_details 'calc w=1/[\s^2^(Fo^2^)+(0.1179P)^2^+0.0000P] where P=(Fo^2^+2Fc^2^)/3'
_refine_ls_weighting_scheme calc
_refine_ls_wR_factor_gt 0.2109
_refine_ls_wR_factor_ref 0.2637
_reflns_number_gt 1964
_reflns_number_total 4915
_reflns_threshold_expression >2sigma(I)
_cod_data_source_file jo5018519_si_002.cif
_cod_data_source_block I
_cod_depositor_comments 'Adding full bibliography for 4030099--4030101.cif.'
_cod_database_code 4030101

loop_
_space_group_symop_operation_xyz
'x, y, z'
'-x, -y, -z'

loop_
_atom_site_type_symbol
_atom_site_label
_atom_site_fract_x
_atom_site_fract_y
_atom_site_fract_z
_atom_site_U_iso_or_equiv
_atom_site_adp_type
_atom_site_calc_flag
_atom_site_refinement_flags
_atom_site_occupancy
C C1 0.6929(5) 0.7958(4) -0.2135(3) 0.0329(12) Uani d . 1
C C2 0.6212(6) 0.7041(5) -0.2791(4) 0.0437(14) Uani d . 1
H H2 0.5654 0.6458 -0.2577 0.052 Uiso calc R 1
C C3 0.6287(7) 0.6952(5) -0.3764(4) 0.0566(16) Uani d . 1
H H3 0.5769 0.6325 -0.4196 0.068 Uiso calc R 1
C C4 0.7133(7) 0.7797(6) -0.4089(4) 0.0613(17) Uani d . 1
H H4 0.7199 0.7742 -0.4743 0.074 Uiso calc R 1
C C5 0.7880(7) 0.8722(5) -0.3441(4) 0.0604(17) Uani d . 1
H H5 0.8465 0.9291 -0.3656 0.073 Uiso calc R 1
C C6 0.7767(6) 0.8810(5) -0.2478(4) 0.0482(15) Uani d . 1
H H6 0.8258 0.9449 -0.2047 0.058 Uiso calc R 1
C C7 0.6715(6) 0.8024(5) -0.1113(4) 0.0371(13) Uani d . 1
C C8 0.7273(7) 1.0328(5) 0.0800(4) 0.0561(16) Uani d . 1
H H8A 0.6565 1.0642 0.0337 0.067 Uiso calc R 1
H H8B 0.8318 1.0713 0.0847 0.067 Uiso calc R 1
C C9 0.6605(6) 1.0570(5) 0.1760(4) 0.0540(16) Uani d . 1
H H9A 0.6638 1.1417 0.2016 0.065 Uiso calc R 1
H H9B 0.5494 1.0299 0.1689 0.065 Uiso calc R 1
C C10 0.7556(6) 0.9948(5) 0.2427(4) 0.0378(13) Uani d . 1
C C11 0.7447(7) 1.0322(5) 0.3422(4) 0.0575(16) Uani d . 1
H H11 0.6832 1.0974 0.3649 0.069 Uiso calc R 1
C C12 0.8244(8) 0.9726(7) 0.4041(4) 0.0666(19) Uani d . 1
H H12 0.8167 0.9968 0.4695 0.08 Uiso calc R 1
C C13 0.9178(8) 0.8755(6) 0.3710(5) 0.0692(19) Uani d . 1
H H13 0.9704 0.8345 0.4143 0.083 Uiso calc R 1
C C14 0.9328(7) 0.8395(5) 0.2740(5) 0.0605(17) Uani d . 1
H H14 0.9983 0.7765 0.2518 0.073 Uiso calc R 1
C C15 0.8497(6) 0.8983(5) 0.2113(4) 0.0431(14) Uani d . 1
C C16 0.8672(6) 0.8548(5) 0.1036(4) 0.0425(14) Uani d . 1
H H16 0.8554 0.7681 0.0888 0.051 Uiso calc R 1
C C18 0.8039(6) 0.4006(4) 0.2142(4) 0.0367(13) Uani d . 1
C C19 0.8797(6) 0.3394(5) 0.2807(4) 0.0448(14) Uani d . 1
H H19 0.9358 0.2712 0.2585 0.054 Uiso calc R 1
C C20 0.8741(7) 0.3762(6) 0.3765(4) 0.0598(17) Uani d . 1
H H20 0.925 0.3335 0.4192 0.072 Uiso calc R 1
C C21 0.7920(8) 0.4776(6) 0.4096(4) 0.0652(19) Uani d . 1
H H21 0.7869 0.5033 0.4751 0.078 Uiso calc R 1
C C22 0.7175(7) 0.5410(5) 0.3466(4) 0.0629(17) Uani d . 1
H H22 0.6618 0.6092 0.3693 0.075 Uiso calc R 1
C C23 0.7258(6) 0.5031(5) 0.2498(4) 0.0504(15) Uani d . 1
H H23 0.6777 0.5476 0.2075 0.061 Uiso calc R 1
C C24 0.8275(6) 0.3566(5) 0.1117(4) 0.0359(13) Uani d . 1
C C25 0.7727(7) 0.4955(5) -0.0820(4) 0.0544(16) Uani d . 1
H H25A 0.8439 0.5505 -0.0368 0.065 Uiso calc R 1
H H25B 0.6681 0.5313 -0.0871 0.065 Uiso calc R 1
C C26 0.8381(6) 0.4697(4) -0.1776(4) 0.0495(15) Uani d . 1
H H26A 0.836 0.5411 -0.2044 0.059 Uiso calc R 1
H H26B 0.9489 0.4455 -0.1701 0.059 Uiso calc R 1
C C27 0.7429(6) 0.3745(4) -0.2437(4) 0.0338(12) Uani d . 1
C C28 0.7525(7) 0.3591(5) -0.3423(4) 0.0543(16) Uani d . 1
H H28 0.8147 0.4122 -0.3657 0.065 Uiso calc R 1
C C29 0.6742(8) 0.2693(6) -0.4048(5) 0.0653(18) Uani d . 1
H H29 0.6821 0.2607 -0.4703 0.078 Uiso calc R 1
C C30 0.5799(7) 0.1885(6) -0.3689(5) 0.0679(19) Uani d . 1
H H30 0.5251 0.1261 -0.4108 0.081 Uiso calc R 1
C C31 0.5695(7) 0.2028(5) -0.2713(5) 0.0609(17) Uani d . 1
H H31 0.5077 0.1501 -0.2472 0.073 Uiso calc R 1
C C32 0.6502(6) 0.2948(4) -0.2103(3) 0.0357(13) Uani d . 1
C C33 0.6331(6) 0.3060(4) -0.1026(4) 0.0421(14) Uani d . 1
H H33 0.6454 0.2272 -0.0865 0.051 Uiso calc R 1
N N1 0.7669(5) 0.8789(4) -0.0487(3) 0.0534(13) Uani d . 1
H H1 0.8449 0.9137 -0.0684 0.064 Uiso calc R 1
N N2 0.7416(5) 0.9036(4) 0.0489(3) 0.0477(12) Uani d . 1
N N3 0.7351(5) 0.4070(4) 0.0492(3) 0.0518(13) Uani d . 1
H H3A 0.6604 0.4543 0.0694 0.062 Uiso calc R 1
N N4 0.7594(5) 0.3831(4) -0.0489(3) 0.0453(12) Uani d . 1
O O1 0.5682(5) 0.7420(3) -0.0854(2) 0.0551(11) Uani d . 1
O O2 0.9258(5) 0.2829(3) 0.0857(2) 0.0570(11) Uani d . 1
O O3 1.0234(4) 0.8858(3) 0.0840(3) 0.0574(11) Uani d . 1
H H3C 1.0541 0.8349 0.041 0.086 Uiso calc R 1
O O4 0.4770(4) 0.3470(3) -0.0824(3) 0.0540(11) Uani d . 1
H H4A 0.4415 0.3104 -0.0447 0.081 Uiso calc R 1

loop_
_atom_site_aniso_label
_atom_site_aniso_U_11
_atom_site_aniso_U_22
_atom_site_aniso_U_33
_atom_site_aniso_U_12
_atom_site_aniso_U_13
_atom_site_aniso_U_23
C1 0.033(3) 0.029(3) 0.034(3) -0.002(2) -0.002(2) 0.003(2)
C2 0.047(4) 0.039(3) 0.044(4) 0.000(3) 0.002(3) 0.008(3)
C3 0.072(4) 0.053(4) 0.038(4) -0.006(3) -0.004(3) -0.004(3)
C4 0.069(4) 0.081(5) 0.036(4) 0.004(4) 0.003(3) 0.017(3)
C5 0.072(4) 0.070(5) 0.041(4) -0.020(4) -0.001(3) 0.018(3)
C6 0.055(4) 0.048(4) 0.037(4) -0.006(3) -0.014(3) 0.005(3)
C7 0.038(3) 0.034(3) 0.040(3) 0.006(3) -0.001(2) 0.010(3)
C8 0.065(4) 0.054(4) 0.049(4) 0.007(3) 0.006(3) 0.009(3)
C9 0.052(4) 0.045(4) 0.066(4) 0.005(3) 0.005(3) 0.015(3)
C10 0.032(3) 0.035(3) 0.047(4) -0.007(3) 0.003(2) 0.010(3)
C11 0.058(4) 0.053(4) 0.058(4) -0.013(3) 0.004(3) 0.003(3)
C12 0.066(5) 0.096(6) 0.037(4) -0.023(4) 0.005(3) 0.011(4)
C13 0.083(5) 0.086(5) 0.045(4) 0.001(4) 0.007(3) 0.029(4)
C14 0.059(4) 0.047(4) 0.081(5) 0.009(3) 0.009(3) 0.023(4)
C15 0.036(3) 0.037(3) 0.055(4) -0.011(3) -0.004(3) 0.011(3)
C16 0.044(4) 0.040(3) 0.039(3) -0.007(3) 0.002(3) 0.001(3)
C18 0.037(3) 0.034(3) 0.039(3) -0.012(3) -0.002(2) 0.011(3)
C19 0.054(4) 0.043(4) 0.038(4) 0.006(3) 0.006(3) 0.008(3)
C20 0.064(4) 0.064(5) 0.052(4) 0.011(3) 0.002(3) 0.015(3)
C21 0.083(5) 0.083(5) 0.028(4) -0.004(4) -0.002(3) 0.010(3)
C22 0.072(5) 0.056(4) 0.055(4) 0.016(3) 0.014(3) -0.008(3)
C23 0.055(4) 0.042(4) 0.054(4) 0.007(3) 0.001(3) 0.009(3)
C24 0.040(3) 0.031(3) 0.038(3) -0.005(3) -0.003(2) 0.012(3)
C25 0.062(4) 0.044(4) 0.055(4) -0.009(3) 0.006(3) 0.004(3)
C26 0.055(4) 0.034(3) 0.063(4) 0.000(3) 0.009(3) 0.016(3)
C27 0.030(3) 0.030(3) 0.042(3) 0.001(2) -0.001(2) 0.010(2)
C28 0.054(4) 0.062(4) 0.050(4) 0.000(3) 0.006(3) 0.019(3)
C29 0.066(5) 0.075(5) 0.058(4) 0.007(4) 0.009(3) 0.017(4)
C30 0.071(5) 0.068(5) 0.054(5) -0.007(4) 0.002(3) -0.012(3)
C31 0.063(4) 0.047(4) 0.070(5) -0.018(3) 0.003(3) 0.005(3)
C32 0.026(3) 0.036(3) 0.045(3) 0.000(2) 0.002(2) 0.011(3)
C33 0.045(4) 0.032(3) 0.052(4) 0.012(3) 0.009(3) 0.014(3)
N1 0.047(3) 0.072(4) 0.040(3) -0.010(3) 0.010(2) 0.005(2)
N2 0.048(3) 0.065(4) 0.027(3) -0.009(2) 0.008(2) 0.000(2)
N3 0.035(3) 0.070(4) 0.047(3) 0.011(2) 0.007(2) 0.004(3)
N4 0.058(3) 0.053(3) 0.023(3) -0.002(2) 0.001(2) 0.004(2)
O1 0.077(3) 0.042(2) 0.046(2) -0.023(2) 0.006(2) 0.0073(18)
O2 0.084(3) 0.035(2) 0.051(2) 0.025(2) 0.009(2) 0.0061(18)
O3 0.046(3) 0.066(3) 0.053(3) -0.002(2) 0.0074(18) -0.0080(19)
O4 0.041(2) 0.072(3) 0.056(3) 0.001(2) 0.0081(17) 0.024(2)

loop_
_atom_type_symbol
_atom_type_description
_atom_type_scat_dispersion_real
_atom_type_scat_dispersion_imag
_atom_type_scat_source
C C 0.0033 0.0016 'International Tables Vol C Tables 4.2.6.8 and 6.1.1.4'
H H 0.0000 0.0000 'International Tables Vol C Tables 4.2.6.8 and 6.1.1.4'
N N 0.0061 0.0033 'International Tables Vol C Tables 4.2.6.8 and 6.1.1.4'
O O 0.0106 0.0060 'International Tables Vol C Tables 4.2.6.8 and 6.1.1.4'

loop_
_geom_angle_atom_site_label_1
_geom_angle_atom_site_label_2
_geom_angle_atom_site_label_3
_geom_angle
C2 C1 C6 117.6(5)
C2 C1 C7 118.7(5)
C6 C1 C7 123.7(5)
C1 C2 C3 122.1(5)
C1 C2 H2 118.9
C3 C2 H2 118.9
C4 C3 C2 119.5(5)
C4 C3 H3 120.3
C2 C3 H3 120.3
C5 C4 C3 119.5(5)
C5 C4 H4 120.3
C3 C4 H4 120.3
C6 C5 C4 120.2(6)
C6 C5 H5 119.9
C4 C5 H5 119.9
C5 C6 C1 121.1(5)
C5 C6 H6 119.5
C1 C6 H6 119.5
O1 C7 N1 121.9(5)
O1 C7 C1 121.6(5)
N1 C7 C1 116.5(5)
N2 C8 C9 108.6(5)
N2 C8 H8A 110.0
C9 C8 H8A 110.0
N2 C8 H8B 110.0
C9 C8 H8B 110.0
H8A C8 H8B 108.4
C10 C9 C8 109.9(5)
C10 C9 H9A 109.7
C8 C9 H9A 109.7
C10 C9 H9B 109.7
C8 C9 H9B 109.7
H9A C9 H9B 108.2
C15 C10 C11 118.8(5)
C15 C10 C9 122.5(5)
C11 C10 C9 118.6(5)
C12 C11 C10 119.5(6)
C12 C11 H11 120.3
C10 C11 H11 120.3
C11 C12 C13 120.8(6)
C11 C12 H12 119.6
C13 C12 H12 119.6
C14 C13 C12 120.4(6)
C14 C13 H13 119.8
C12 C13 H13 119.8
C15 C14 C13 118.8(6)
C15 C14 H14 120.6
C13 C14 H14 120.6
C14 C15 C10 121.7(5)
C14 C15 C16 117.4(6)
C10 C15 C16 120.9(5)
O3 C16 N2 113.3(4)
O3 C16 C15 108.8(4)
N2 C16 C15 109.3(4)
O3 C16 H16 108.5
N2 C16 H16 108.5
C15 C16 H16 108.5
C23 C18 C19 117.3(5)
C23 C18 C24 125.1(5)
C19 C18 C24 117.3(5)
C20 C19 C18 122.2(5)
C20 C19 H19 118.9
C18 C19 H19 118.9
C19 C20 C21 119.0(6)
C19 C20 H20 120.5
C21 C20 H20 120.5
C22 C21 C20 120.5(6)
C22 C21 H21 119.8
C20 C21 H21 119.8
C21 C22 C23 119.7(6)
C21 C22 H22 120.1
C23 C22 H22 120.1
C22 C23 C18 121.2(5)
C22 C23 H23 119.4
C18 C23 H23 119.4
O2 C24 N3 122.0(5)
O2 C24 C18 122.6(5)
N3 C24 C18 115.4(5)
N4 C25 C26 108.0(4)
N4 C25 H25A 110.1
C26 C25 H25A 110.1
N4 C25 H25B 110.1
C26 C25 H25B 110.1
H25A C25 H25B 108.4
C27 C26 C25 110.8(5)
C27 C26 H26A 109.5
C25 C26 H26A 109.5
C27 C26 H26B 109.5
C25 C26 H26B 109.5
H26A C26 H26B 108.1
C32 C27 C28 118.2(5)
C32 C27 C26 121.5(5)
C28 C27 C26 120.2(5)
C29 C28 C27 122.0(6)
C29 C28 H28 119.0
C27 C28 H28 119.0
C28 C29 C30 118.8(6)
C28 C29 H29 120.6
C30 C29 H29 120.6
C31 C30 C29 119.7(6)
C31 C30 H30 120.2
C29 C30 H30 120.2
C32 C31 C30 119.8(6)
C32 C31 H31 120.1
C30 C31 H31 120.1
C31 C32 C27 121.5(5)
C31 C32 C33 117.2(5)
C27 C32 C33 121.3(4)
O4 C33 N4 112.9(4)
O4 C33 C32 109.3(4)
N4 C33 C32 109.0(4)
O4 C33 H33 108.5
N4 C33 H33 108.5
C32 C33 H33 108.5
C7 N1 N2 120.8(4)
C7 N1 H1 119.6
N2 N1 H1 119.6
N1 N2 C16 110.5(4)
N1 N2 C8 108.7(4)
C16 N2 C8 112.9(4)
C24 N3 N4 120.7(4)
C24 N3 H3A 119.6
N4 N3 H3A 119.6
N3 N4 C33 110.3(4)
N3 N4 C25 109.3(4)
C33 N4 C25 112.9(4)
C16 O3 H3C 109.5
C33 O4 H4A 109.5

loop_
_geom_bond_atom_site_label_1
_geom_bond_atom_site_label_2
_geom_bond_distance
C1 C2 1.364(7)
C1 C6 1.391(7)
C1 C7 1.474(7)
C2 C3 1.380(7)
C2 H2 0.93
C3 C4 1.375(8)
C3 H3 0.93
C4 C5 1.375(8)
C4 H4 0.93
C5 C6 1.371(7)
C5 H5 0.93
C6 H6 0.93
C7 O1 1.232(6)
C7 N1 1.332(6)
C8 N2 1.472(7)
C8 C9 1.502(7)
C8 H8A 0.97
C8 H8B 0.97
C9 C10 1.478(7)
C9 H9A 0.97
C9 H9B 0.97
C10 C15 1.383(7)
C10 C11 1.413(7)
C11 C12 1.352(8)
C11 H11 0.93
C12 C13 1.392(9)
C12 H12 0.93
C13 C14 1.383(8)
C13 H13 0.93
C14 C15 1.367(7)
C14 H14 0.93
C15 C16 1.542(7)
C16 O3 1.419(6)
C16 N2 1.433(7)
C16 H16 0.98
C18 C23 1.377(7)
C18 C19 1.397(7)
C18 C24 1.484(7)
C19 C20 1.357(7)
C19 H19 0.93
C20 C21 1.376(8)
C20 H20 0.93
C21 C22 1.373(8)
C21 H21 0.93
C22 C23 1.374(7)
C22 H22 0.93
C23 H23 0.93
C24 O2 1.210(6)
C24 N3 1.345(6)
C25 N4 1.466(6)
C25 C26 1.492(7)
C25 H25A 0.97
C25 H25B 0.97
C26 C27 1.478(7)
C26 H26A 0.97
C26 H26B 0.97
C27 C32 1.379(7)
C27 C28 1.394(7)
C28 C29 1.351(8)
C28 H28 0.93
C29 C30 1.415(8)
C29 H29 0.93
C30 C31 1.383(8)
C30 H30 0.93
C31 C32 1.366(7)
C31 H31 0.93
C32 C33 1.538(7)
C33 O4 1.422(6)
C33 N4 1.442(6)
C33 H33 0.98
N1 N2 1.402(5)
N1 H1 0.86
N3 N4 1.407(5)
N3 H3A 0.86
O3 H3C 0.82
O4 H4A 0.82
